data_4514604
loop_
_publ_author_name
'Wei, Hongxia'
'Guo, Zhifen'
'Liang, Xiao'
'Chen, Peiqi'
'Liu, Hui'
'Xing, Hongzhu'

_publ_section_title
;
 Selective Photooxidation of Amines and Sulfides Triggered by a Superoxide
 Radical Using a Novel Visible-Light-Responsive Metal-Organic Framework.
;
_journal_issue 3
_journal_name_full 'ACS applied materials &amp; interfaces'
_journal_page_first 3016
_journal_page_last 3023
_journal_paper_doi 10.1021/acsami.8b18206
_journal_volume 11
_journal_year 2019
_chemical_formula_sum 'C32 H16 In O5'
_chemical_formula_weight 595.27
_space_group_crystal_system monoclinic
_space_group_IT_number 12
_space_group_name_Hall '-C 2y'
_space_group_name_H-M_alt 'C 1 2/m 1'
_symmetry_space_group_name_Hall '-C 2y'
_symmetry_space_group_name_H-M 'C 1 2/m 1'
_atom_sites_solution_hydrogens geom
_audit_creation_method SHELXL-2017/1
_cell_angle_alpha 90
_cell_angle_beta 93.594(3)
_cell_angle_gamma 90
_cell_formula_units_Z 4
_cell_length_a 7.2183(5)
_cell_length_b 43.778(3)
_cell_length_c 10.9651(8)
_cell_measurement_reflns_used 2820
_cell_measurement_temperature 296(2)
_cell_measurement_theta_max 21.05
_cell_measurement_theta_min 2.26
_cell_volume 3458.2(4)
_computing_structure_refinement 'SHELXL-2017/1 (Sheldrick, 2017)'
_computing_structure_solution 'SHELXT 2014/5 (Sheldrick, 2014)'
_diffrn_ambient_temperature 296(2)
_diffrn_measured_fraction_theta_full 0.991
_diffrn_measured_fraction_theta_max 0.991
_diffrn_measurement_device_type 'Bruker APEX CCD'
_diffrn_measurement_method '\w scans'
_diffrn_radiation_type MoK\a
_diffrn_radiation_wavelength 0.71073
_diffrn_reflns_av_R_equivalents 0.0511
_diffrn_reflns_av_unetI/netI 0.0400
_diffrn_reflns_Laue_measured_fraction_full 0.991
_diffrn_reflns_Laue_measured_fraction_max 0.991
_diffrn_reflns_limit_h_max 8
_diffrn_reflns_limit_h_min -8
_diffrn_reflns_limit_k_max 52
_diffrn_reflns_limit_k_min -52
_diffrn_reflns_limit_l_max 13
_diffrn_reflns_limit_l_min -13
_diffrn_reflns_number 8639
_diffrn_reflns_point_group_measured_fraction_full 0.991
_diffrn_reflns_point_group_measured_fraction_max 0.991
_diffrn_reflns_theta_full 25.415
_diffrn_reflns_theta_max 25.415
_diffrn_reflns_theta_min 2.792
_exptl_absorpt_coefficient_mu 0.714
_exptl_crystal_colour red
_exptl_crystal_density_diffrn 1.143
_exptl_crystal_description plate
_exptl_crystal_F_000 1188
_exptl_crystal_size_max 0.2
_exptl_crystal_size_mid 0.2
_exptl_crystal_size_min 0.15
_refine_diff_density_max 0.668
_refine_diff_density_min -0.290
_refine_diff_density_rms 0.062
_refine_ls_extinction_method none
_refine_ls_goodness_of_fit_ref 1.092
_refine_ls_hydrogen_treatment constr
_refine_ls_matrix_type full
_refine_ls_number_parameters 177
_refine_ls_number_reflns 1838
_refine_ls_number_restraints 0
_refine_ls_restrained_S_all 1.092
_refine_ls_R_factor_all 0.0350
_refine_ls_R_factor_gt 0.0283
_refine_ls_shift/su_max 0.000
_refine_ls_shift/su_mean 0.000
_refine_ls_structure_factor_coef Fsqd
_refine_ls_weighting_details 'w=1/[\s^2^(Fo^2^)+14.3524P] where P=(Fo^2^+2Fc^2^)/3'
_refine_ls_weighting_scheme calc
_refine_ls_wR_factor_gt 0.0685
_refine_ls_wR_factor_ref 0.0715
_reflns_Friedel_coverage 0.000
_reflns_number_gt 1524
_reflns_number_total 3252
_reflns_threshold_expression 'I > 2\s(I)'
_cod_data_source_file am8b18206_si_002.cif
_cod_data_source_block 1
_cod_database_code 4514604
_shelx_shelxl_version_number 2017/1
_shelx_space_group_comment
;
The symmetry employed for this shelxl refinement is uniquely defined
by the following loop, which should always be used as a source of
symmetry information in preference to the above space-group names.
They are only intended as comments.
;

loop_
_space_group_symop_operation_xyz
'x, y, z'
'-x, y, -z'
'x+1/2, y+1/2, z'
'-x+1/2, y+1/2, -z'
'-x, -y, -z'
'x, -y, z'
'-x+1/2, -y+1/2, -z'
'x+1/2, -y+1/2, z'

loop_
_atom_site_label
_atom_site_type_symbol
_atom_site_fract_x
_atom_site_fract_y
_atom_site_fract_z
_atom_site_U_iso_or_equiv
_atom_site_adp_type
_atom_site_occupancy
_atom_site_site_symmetry_order
_atom_site_calc_flag
_atom_site_refinement_flags_posn
_atom_site_refinement_flags_adp
_atom_site_refinement_flags_occupancy
In1 In 0.000000 0.500000 0.500000 0.0169(2) Uani 1 4 d S T P
In2 In 0.500000 0.500000 0.500000 0.0162(2) Uani 1 4 d S T P
O1 O 0.6085(5) 0.53585(8) 0.6190(3) 0.0542(11) Uani 1 1 d . . .
O2 O 0.9165(5) 0.53577(7) 0.6214(3) 0.0426(9) Uani 1 1 d . . .
O3 O 0.2586(5) 0.500000 0.5946(4) 0.0291(10) Uani 1 2 d S T P
C1 C 0.7631(7) 0.54740(10) 0.6463(4) 0.0340(12) Uani 1 1 d . . .
C2 C 0.7676(7) 0.57625(10) 0.7150(5) 0.0436(14) Uani 1 1 d . . .
C3 C 0.6087(8) 0.59225(13) 0.7287(7) 0.084(2) Uani 1 1 d . . .
H3 H 0.495975 0.584448 0.696773 0.100 Uiso 1 1 calc R U .
C4 C 0.6124(9) 0.62011(14) 0.7897(8) 0.100(3) Uani 1 1 d . . .
H4 H 0.501845 0.630493 0.799397 0.119 Uiso 1 1 calc R U .
C5 C 0.7750(8) 0.63235(12) 0.8352(6) 0.0653(19) Uani 1 1 d . . .
C6 C 0.9375(8) 0.61605(13) 0.8237(7) 0.077(2) Uani 1 1 d . . .
H6 H 1.050246 0.623883 0.855407 0.092 Uiso 1 1 calc R U .
C7 C 0.9315(8) 0.58832(12) 0.7653(6) 0.0677(19) Uani 1 1 d . . .
H7 H 1.041015 0.577358 0.759426 0.081 Uiso 1 1 calc R U .
C8 C 0.7783(8) 0.66269(13) 0.8888(6) 0.0688(19) Uani 1 1 d . . .
C9 C 0.7730(8) 0.68805(13) 0.9238(6) 0.0635(18) Uani 1 1 d . . .
C10 C 0.7631(7) 0.71949(12) 0.9643(5) 0.0463(15) Uani 1 1 d . . .
C11 C 0.7938(7) 0.74234(11) 0.8798(6) 0.0497(16) Uani 1 1 d . . .
C12 C 0.8376(8) 0.73641(17) 0.7571(7) 0.071(2) Uani 1 1 d . . .
H12 H 0.845318 0.716273 0.730861 0.086 Uiso 1 1 calc R U .
C13 C 0.8684(10) 0.7593(2) 0.6775(7) 0.091(2) Uani 1 1 d . . .
H13 H 0.897970 0.754452 0.598412 0.109 Uiso 1 1 calc R U .
C14 C 0.8568(10) 0.7896(2) 0.7112(8) 0.090(2) Uani 1 1 d . . .
H14 H 0.878495 0.805003 0.655494 0.108 Uiso 1 1 calc R U .
C15 C 0.8130(8) 0.79661(15) 0.8273(8) 0.072(2) Uani 1 1 d . . .
H15 H 0.804426 0.817034 0.849660 0.086 Uiso 1 1 calc R U .
C16 C 0.7807(7) 0.77403(12) 0.9135(6) 0.0485(15) Uani 1 1 d . . .

loop_
_atom_site_aniso_label
_atom_site_aniso_U_11
_atom_site_aniso_U_22
_atom_site_aniso_U_33
_atom_site_aniso_U_23
_atom_site_aniso_U_13
_atom_site_aniso_U_12
In1 0.0110(4) 0.0115(3) 0.0286(4) 0.000 0.0041(3) 0.000
In2 0.0117(4) 0.0123(3) 0.0246(4) 0.000 0.0018(3) 0.000
O1 0.028(2) 0.050(2) 0.085(3) -0.043(2) 0.0160(19) -0.0108(18)
O2 0.027(2) 0.037(2) 0.065(2) -0.0280(18) 0.0072(17) 0.0004(17)
O3 0.014(2) 0.041(3) 0.032(3) 0.000 0.0031(19) 0.000
C1 0.025(3) 0.027(3) 0.051(3) -0.013(2) 0.006(3) -0.005(3)
C2 0.022(3) 0.030(3) 0.079(4) -0.028(3) 0.003(3) 0.002(2)
C3 0.030(4) 0.063(4) 0.156(7) -0.069(5) -0.011(4) 0.004(3)
C4 0.040(4) 0.072(5) 0.183(8) -0.083(5) -0.023(5) 0.020(4)
C5 0.051(4) 0.035(3) 0.108(5) -0.044(3) -0.010(4) 0.010(3)
C6 0.039(4) 0.052(4) 0.138(6) -0.049(4) -0.016(4) 0.000(3)
C7 0.031(4) 0.046(4) 0.125(6) -0.052(4) -0.002(3) 0.008(3)
C8 0.048(4) 0.044(4) 0.112(6) -0.032(4) -0.010(4) 0.010(3)
C9 0.036(4) 0.040(4) 0.113(5) -0.040(4) -0.011(3) 0.005(3)
C10 0.023(3) 0.036(3) 0.079(5) -0.026(3) 0.001(3) 0.001(2)
C11 0.022(3) 0.037(4) 0.090(5) -0.026(3) -0.001(3) 0.002(2)
C12 0.042(4) 0.084(5) 0.088(5) -0.043(5) 0.003(4) 0.002(3)
C13 0.059(5) 0.135(8) 0.079(6) -0.017(6) 0.012(4) -0.002(5)
C14 0.062(5) 0.110(7) 0.096(7) 0.013(5) 0.001(4) -0.016(5)
C15 0.044(4) 0.054(4) 0.118(7) -0.011(5) -0.001(4) 0.001(3)
C16 0.024(3) 0.041(3) 0.080(5) -0.017(3) 0.000(3) 0.001(3)

loop_
_atom_type_symbol
_atom_type_description
_atom_type_scat_dispersion_real
_atom_type_scat_dispersion_imag
_atom_type_scat_source
C C 0.0033 0.0016 'International Tables Vol C Tables 4.2.6.8 and 6.1.1.4'
H H 0.0000 0.0000 'International Tables Vol C Tables 4.2.6.8 and 6.1.1.4'
N N 0.0061 0.0033 'International Tables Vol C Tables 4.2.6.8 and 6.1.1.4'
O O 0.0106 0.0060 'International Tables Vol C Tables 4.2.6.8 and 6.1.1.4'
In In -0.7276 1.3100 'International Tables Vol C Tables 4.2.6.8 and 6.1.1.4'

loop_
_geom_angle_atom_site_label_1
_geom_angle_atom_site_label_2
_geom_angle_atom_site_label_3
_geom_angle
_geom_angle_site_symmetry_1
_geom_angle_site_symmetry_3
O3 In1 O3 180.0 5_566 .
O3 In1 O2 91.76(12) 5_566 1_455
O3 In1 O2 88.24(12) . 1_455
O3 In1 O2 88.24(12) 5_566 5_666
O3 In1 O2 91.76(12) . 5_666
O2 In1 O2 180.00(16) 1_455 5_666
O3 In1 O2 88.24(12) 5_566 2_656
O3 In1 O2 91.76(12) . 2_656
O2 In1 O2 87.33(18) 1_455 2_656
O2 In1 O2 92.67(18) 5_666 2_656
O3 In1 O2 91.76(12) 5_566 6_465
O3 In1 O2 88.24(12) . 6_465
O2 In1 O2 92.67(18) 1_455 6_465
O2 In1 O2 87.33(18) 5_666 6_465
O2 In1 O2 180.00(11) 2_656 6_465
O3 In2 O3 180.0 5_666 .
O3 In2 O1 88.99(12) 5_666 5_666
O3 In2 O1 91.01(12) . 5_666
O3 In2 O1 91.01(12) 5_666 6_565
O3 In2 O1 88.99(12) . 6_565
O1 In2 O1 86.6(2) 5_666 6_565
O3 In2 O1 88.99(12) 5_666 2_656
O3 In2 O1 91.01(12) . 2_656
O1 In2 O1 93.4(2) 5_666 2_656
O1 In2 O1 180.00(12) 6_565 2_656
O3 In2 O1 91.01(12) 5_666 .
O3 In2 O1 88.99(12) . .
O1 In2 O1 180.00(17) 5_666 .
O1 In2 O1 93.4(2) 6_565 .
O1 In2 O1 86.6(2) 2_656 .
C1 O1 In2 136.7(3) . .
C1 O2 In1 134.9(3) . 1_655
In1 O3 In2 120.34(19) . .
O1 C1 O2 124.6(4) . .
O1 C1 C2 117.6(4) . .
O2 C1 C2 117.8(4) . .
C3 C2 C7 117.9(5) . .
C3 C2 C1 120.5(5) . .
C7 C2 C1 121.7(4) . .
C2 C3 C4 120.9(5) . .
C2 C3 H3 119.5 . .
C4 C3 H3 119.5 . .
C5 C4 C3 120.9(6) . .
C5 C4 H4 119.5 . .
C3 C4 H4 119.5 . .
C4 C5 C6 118.7(5) . .
C4 C5 C8 120.2(5) . .
C6 C5 C8 121.0(5) . .
C7 C6 C5 119.7(5) . .
C7 C6 H6 120.1 . .
C5 C6 H6 120.1 . .
C6 C7 C2 121.8(5) . .
C6 C7 H7 119.1 . .
C2 C7 H7 119.1 . .
C9 C8 C5 174.6(7) . .
C8 C9 C10 178.5(7) . .
C11 C10 C16 122.5(5) . 7_667
C11 C10 C9 117.8(5) . .
C16 C10 C9 119.7(6) 7_667 .
C10 C11 C12 123.5(5) . .
C10 C11 C16 120.4(5) . .
C12 C11 C16 116.1(6) . .
C13 C12 C11 121.9(6) . .
C13 C12 H12 119.0 . .
C11 C12 H12 119.0 . .
C12 C13 C14 121.5(7) . .
C12 C13 H13 119.3 . .
C14 C13 H13 119.3 . .
C15 C14 C13 119.2(8) . .
C15 C14 H14 120.4 . .
C13 C14 H14 120.4 . .
C14 C15 C16 121.9(6) . .
C14 C15 H15 119.0 . .
C16 C15 H15 119.0 . .
C15 C16 C10 123.5(5) . 7_667
C15 C16 C11 119.5(6) . .
C10 C16 C11 117.1(5) 7_667 .

loop_
_geom_bond_atom_site_label_1
_geom_bond_atom_site_label_2
_geom_bond_distance
_geom_bond_site_symmetry_2
In1 O3 2.078(4) 5_566
In1 O3 2.078(4) .
In1 O2 2.165(3) 1_455
In1 O2 2.165(3) 5_666
In1 O2 2.165(3) 2_656
In1 O2 2.165(3) 6_465
In2 O3 2.083(4) 5_666
In2 O3 2.083(4) .
In2 O1 2.156(3) 5_666
In2 O1 2.156(3) 6_565
In2 O1 2.156(3) 2_656
In2 O1 2.157(3) .
O1 C1 1.245(6) .
O2 C1 1.264(5) .
C1 C2 1.470(6) .
C2 C3 1.361(7) .
C2 C7 1.379(7) .
C3 C4 1.390(8) .
C3 H3 0.9300 .
C4 C5 1.357(8) .
C4 H4 0.9300 .
C5 C6 1.386(8) .
C5 C8 1.452(8) .
C6 C7 1.372(7) .
C6 H6 0.9300 .
C7 H7 0.9300 .
C8 C9 1.176(7) .
C9 C10 1.449(7) .
C10 C11 1.390(8) .
C10 C16 1.425(8) 7_667
C11 C12 1.425(9) .
C11 C16 1.440(7) .
C12 C13 1.356(10) .
C12 H12 0.9300 .
C13 C14 1.381(10) .
C13 H13 0.9300 .
C14 C15 1.367(10) .
C14 H14 0.9300 .
C15 C16 1.397(9) .
C15 H15 0.9300 .
